data_2213563
loop_
_publ_author_name
'Hartung, Jens'
'Gross, Andreas'
'Bergstr\"asser, Uwe'

_publ_section_title
;
 5-(4-Chlorophenyl)-3-hydroxy-4-methylthiazole-2(3<i>H</i>)-thione: an
 instance of bifurcated hydrogen bonding
;
_journal_coeditor_code SJ2277
_journal_issue 5
_journal_name_full 'Acta Crystallographica Section E'
_journal_page_first o2743
_journal_page_last o2745
_journal_paper_doi 10.1107/S1600536807018016
_journal_volume 63
_journal_year 2007
_chemical_formula_iupac 'C10 H8 Cl N O S2'
_chemical_formula_moiety 'C10 H8 Cl N O S2'
_chemical_formula_sum 'C10 H8 Cl N O S2'
_chemical_formula_weight 257.74
_chemical_name_systematic
;
5-(4-Chlorophenyl)-3-hydroxy-4-methylthiazole-2(3H)-thione:
;
_space_group_IT_number 14
_symmetry_cell_setting monoclinic
_symmetry_space_group_name_Hall '-P 2ybc'
_symmetry_space_group_name_H-M 'P 1 21/c 1'
_atom_sites_solution_hydrogens geom
_atom_sites_solution_primary direct
_atom_sites_solution_secondary difmap
_audit_creation_method SHELXL97
_cell_angle_alpha 90.00
_cell_angle_beta 92.34(3)
_cell_angle_gamma 90.00
_cell_formula_units_Z 8
_cell_length_a 9.843(2)
_cell_length_b 14.707(3)
_cell_length_c 15.312(3)
_cell_measurement_reflns_used 8000
_cell_measurement_temperature 291(2)
_cell_measurement_theta_max 24.05
_cell_measurement_theta_min 1.90
_cell_volume 2214.7(8)
_computing_cell_refinement 'CELL in IPDS Software'
_computing_data_collection 'EXPOSE in IPDS Software (Stoe & Cie, 1998)'
_computing_data_reduction 'INTEGRATE in IPDS Software'
_computing_molecular_graphics 'SHELXTL-Plus (Sheldrick, 1994)'
_computing_publication_material SHELXTL-Plus
_computing_structure_refinement 'SHELXL97 (Sheldrick, 1997)'
_computing_structure_solution 'SHELXS97 (Sheldrick, 1997)'
_diffrn_ambient_temperature 291(2)
_diffrn_measured_fraction_theta_full 0.993
_diffrn_measured_fraction_theta_max 0.993
_diffrn_measurement_device_type 'Stoe IPDS'
_diffrn_measurement_method \f
_diffrn_radiation_monochromator graphite
_diffrn_radiation_source 'fine-focus sealed tube'
_diffrn_radiation_type MoK\a
_diffrn_radiation_wavelength 0.71073
_diffrn_reflns_av_R_equivalents 0.0541
_diffrn_reflns_av_sigmaI/netI 0.0250
_diffrn_reflns_limit_h_max 11
_diffrn_reflns_limit_h_min -11
_diffrn_reflns_limit_k_max 16
_diffrn_reflns_limit_k_min -16
_diffrn_reflns_limit_l_max 17
_diffrn_reflns_limit_l_min -17
_diffrn_reflns_number 25254
_diffrn_reflns_theta_full 24.11
_diffrn_reflns_theta_max 24.11
_diffrn_reflns_theta_min 1.92
_diffrn_standards_decay_% 0
_diffrn_standards_number 50
_exptl_absorpt_coefficient_mu 0.691
_exptl_absorpt_correction_type none
_exptl_crystal_colour yellow
_exptl_crystal_density_diffrn 1.546
_exptl_crystal_density_method 'not measured'
_exptl_crystal_description prism
_exptl_crystal_F_000 1056
_exptl_crystal_size_max 0.30
_exptl_crystal_size_mid 0.25
_exptl_crystal_size_min 0.20
_refine_diff_density_max 0.260
_refine_diff_density_min -0.245
_refine_ls_extinction_method none
_refine_ls_goodness_of_fit_ref 1.042
_refine_ls_hydrogen_treatment mixed
_refine_ls_matrix_type full
_refine_ls_number_parameters 275
_refine_ls_number_reflns 3499
_refine_ls_number_restraints 0
_refine_ls_restrained_S_all 1.042
_refine_ls_R_factor_all 0.0353
_refine_ls_R_factor_gt 0.0299
_refine_ls_shift/su_max 0.001
_refine_ls_shift/su_mean 0.000
_refine_ls_structure_factor_coef Fsqd
_refine_ls_weighting_details 'calc w = 1/[\s^2^(Fo^2^)+(0.0492P)^2^+0.4154P] where P=(Fo^2^+2Fc^2^)/3'
_refine_ls_weighting_scheme calc
_refine_ls_wR_factor_gt 0.0804
_refine_ls_wR_factor_ref 0.0824
_reflns_number_gt 3008
_reflns_number_total 3499
_reflns_threshold_expression I>2\s(I)
_cod_data_source_file sj2277.cif
_cod_data_source_block I
_cod_original_sg_symbol_H-M 'P 21/c'
_cod_database_code 2213563
_cod_database_fobs_code 2213563

loop_
_symmetry_equiv_pos_as_xyz
'x, y, z'
'-x, y+1/2, -z+1/2'
'-x, -y, -z'
'x, -y-1/2, z-1/2'

loop_
_atom_site_type_symbol
_atom_site_label
_atom_site_fract_x
_atom_site_fract_y
_atom_site_fract_z
_atom_site_U_iso_or_equiv
_atom_site_adp_type
_atom_site_calc_flag
_atom_site_refinement_flags
_atom_site_occupancy
C C2' 0.9308(2) 0.60197(14) 0.40065(12) 0.0445(5) Uani d . 1
C C2 0.45265(19) 0.67331(13) 0.25501(12) 0.0419(4) Uani d . 1
C C4' 0.92944(19) 0.63026(13) 0.55209(12) 0.0425(4) Uani d . 1
C C4 0.44585(19) 0.63862(14) 0.10445(12) 0.0428(4) Uani d . 1
C C5' 0.7990(2) 0.60281(13) 0.53784(12) 0.0423(4) Uani d . 1
C C5 0.58170(19) 0.65126(13) 0.11789(12) 0.0399(4) Uani d . 1
C C6' 1.0020(2) 0.66381(17) 0.63306(13) 0.0570(6) Uani d . 1
H H17'A 0.9368 0.6839 0.6738 0.085 Uiso calc R 1
H H17'B 1.0602 0.7136 0.6188 0.085 Uiso calc R 1
H H17'C 1.0557 0.6155 0.6587 0.085 Uiso calc R 1
C C6 0.3645(2) 0.61025(19) 0.02501(14) 0.0645(6) Uani d . 1
H H17A 0.3122 0.6610 0.0029 0.097 Uiso calc R 1
H H17B 0.3043 0.5617 0.0397 0.097 Uiso calc R 1
H H17C 0.4244 0.5897 -0.0188 0.097 Uiso calc R 1
C C51 0.69215(19) 0.64507(13) 0.05669(12) 0.0399(4) Uani d . 1
C C51' 0.6866(2) 0.59617(13) 0.59779(12) 0.0420(4) Uani d . 1
C C52 0.8189(2) 0.61156(15) 0.08553(12) 0.0475(5) Uani d . 1
H H18 0.8311 0.5915 0.1429 0.057 Uiso calc R 1
C C52' 0.5542(2) 0.61610(14) 0.56718(13) 0.0488(5) Uani d . 1
H H18' 0.5390 0.6340 0.5094 0.059 Uiso calc R 1
C C53' 0.4455(2) 0.60974(15) 0.62104(14) 0.0516(5) Uani d . 1
H H23' 0.3581 0.6235 0.5997 0.062 Uiso calc R 1
C C53 0.9262(2) 0.60763(16) 0.03086(13) 0.0528(5) Uani d . 1
H H23 1.0099 0.5851 0.0512 0.063 Uiso calc R 1
C C54' 0.4675(2) 0.58286(13) 0.70652(13) 0.0462(5) Uani d . 1
C C54 0.9086(2) 0.63740(14) -0.05454(13) 0.0476(5) Uani d . 1
C C55' 0.5972(2) 0.56279(14) 0.73884(13) 0.0489(5) Uani d . 1
H H10' 0.6112 0.5449 0.7968 0.059 Uiso calc R 1
C C55 0.7851(2) 0.67061(15) -0.08499(12) 0.0491(5) Uani d . 1
H H10 0.7739 0.6903 -0.1426 0.059 Uiso calc R 1
C C56 0.6773(2) 0.67478(14) -0.02975(12) 0.0476(5) Uani d . 1
H H9 0.5940 0.6977 -0.0505 0.057 Uiso calc R 1
C C56' 0.7063(2) 0.56930(14) 0.68487(13) 0.0467(5) Uani d . 1
H H9' 0.7934 0.5557 0.7068 0.056 Uiso calc R 1
N N3 0.37983(15) 0.65263(11) 0.18184(10) 0.0433(4) Uani d . 1
N N3' 0.99787(15) 0.62739(12) 0.47443(10) 0.0449(4) Uani d . 1
Cl Cl1 1.04344(6) 0.63260(5) -0.12435(4) 0.0741(2) Uani d . 1
Cl Cl1' 0.33059(6) 0.57221(4) 0.77373(4) 0.06810(19) Uani d . 1
O O1' 1.13351(14) 0.65224(12) 0.47449(10) 0.0622(4) Uani d . 1
H H1' 1.1591(10) 0.64975(16) 0.4267(18) 0.093 Uiso calc R 1
O O1 0.24051(14) 0.64225(12) 0.18253(10) 0.0624(4) Uani d . 1
H H1 0.2138(10) 0.6523(4) 0.2336(18) 0.094 Uiso calc R 1
S S1' 0.76744(5) 0.57572(4) 0.42756(3) 0.04812(15) Uani d . 1
S S1 0.62032(5) 0.67879(4) 0.22697(3) 0.04540(15) Uani d . 1
S S2' 0.99656(5) 0.59761(5) 0.30185(3) 0.05829(17) Uani d . 1
S S2 0.38791(5) 0.68903(4) 0.35287(3) 0.05618(17) Uani d . 1

loop_
_atom_site_aniso_label
_atom_site_aniso_U_11
_atom_site_aniso_U_22
_atom_site_aniso_U_33
_atom_site_aniso_U_12
_atom_site_aniso_U_13
_atom_site_aniso_U_23
C2' 0.0416(10) 0.0526(12) 0.0389(10) -0.0003(9) -0.0017(8) -0.0004(8)
C2 0.0409(10) 0.0429(10) 0.0418(10) -0.0006(8) -0.0019(8) -0.0017(8)
C4' 0.0423(10) 0.0498(11) 0.0354(9) -0.0023(9) -0.0003(8) 0.0039(8)
C4 0.0421(11) 0.0496(12) 0.0366(10) -0.0028(9) -0.0010(8) 0.0026(8)
C5' 0.0440(11) 0.0472(11) 0.0355(9) -0.0014(9) -0.0003(8) 0.0023(8)
C5 0.0423(10) 0.0417(10) 0.0353(9) 0.0007(8) -0.0029(8) 0.0017(8)
C6' 0.0537(13) 0.0752(15) 0.0415(11) -0.0108(11) -0.0050(9) -0.0014(10)
C6 0.0529(13) 0.0963(19) 0.0434(12) -0.0132(12) -0.0076(10) -0.0006(11)
C51 0.0399(10) 0.0421(10) 0.0374(10) -0.0002(8) -0.0031(8) -0.0005(8)
C51' 0.0425(10) 0.0421(10) 0.0414(10) -0.0038(8) 0.0011(8) 0.0016(8)
C52 0.0451(11) 0.0609(13) 0.0360(10) 0.0046(9) -0.0039(8) 0.0055(9)
C52' 0.0448(11) 0.0586(13) 0.0427(11) -0.0063(9) -0.0014(9) 0.0066(9)
C53' 0.0411(11) 0.0549(13) 0.0586(13) -0.0063(9) -0.0001(9) 0.0018(10)
C53 0.0411(11) 0.0708(15) 0.0459(11) 0.0088(10) -0.0029(9) 0.0039(10)
C54' 0.0483(11) 0.0398(11) 0.0514(12) -0.0055(9) 0.0117(9) -0.0024(8)
C54 0.0483(11) 0.0554(12) 0.0392(10) 0.0029(9) 0.0045(9) -0.0003(9)
C55' 0.0603(13) 0.0472(11) 0.0396(11) -0.0011(10) 0.0066(9) 0.0034(8)
C55 0.0545(12) 0.0591(13) 0.0336(10) 0.0044(10) 0.0001(9) 0.0063(9)
C56 0.0450(11) 0.0559(12) 0.0413(10) 0.0076(9) -0.0053(8) 0.0059(9)
C56' 0.0453(11) 0.0501(12) 0.0447(11) 0.0039(9) 0.0001(9) 0.0048(9)
N3 0.0339(8) 0.0549(10) 0.0408(9) -0.0026(7) -0.0026(7) 0.0030(7)
N3' 0.0358(8) 0.0585(10) 0.0401(9) -0.0060(7) -0.0017(7) 0.0036(7)
Cl1 0.0610(4) 0.1081(5) 0.0546(3) 0.0146(3) 0.0189(3) 0.0090(3)
Cl1' 0.0622(4) 0.0716(4) 0.0726(4) -0.0054(3) 0.0290(3) -0.0025(3)
O1' 0.0381(8) 0.1023(13) 0.0462(8) -0.0160(8) 0.0012(6) 0.0040(8)
O1 0.0360(7) 0.1054(13) 0.0456(8) -0.0066(8) 0.0008(6) 0.0005(8)
S1' 0.0422(3) 0.0631(3) 0.0390(3) -0.0094(2) 0.0003(2) -0.0048(2)
S1 0.0394(3) 0.0578(3) 0.0387(3) -0.0029(2) -0.0024(2) -0.0072(2)
S2' 0.0457(3) 0.0904(4) 0.0390(3) -0.0043(3) 0.0040(2) -0.0030(3)
S2 0.0480(3) 0.0782(4) 0.0427(3) -0.0058(3) 0.0048(2) -0.0123(3)

loop_
_atom_type_symbol
_atom_type_description
_atom_type_scat_dispersion_real
_atom_type_scat_dispersion_imag
_atom_type_scat_source
C C 0.0033 0.0016 'International Tables Vol C Tables 4.2.6.8 and 6.1.1.4'
H H 0.0000 0.0000 'International Tables Vol C Tables 4.2.6.8 and 6.1.1.4'
N N 0.0061 0.0033 'International Tables Vol C Tables 4.2.6.8 and 6.1.1.4'
Cl Cl 0.1484 0.1585 'International Tables Vol C Tables 4.2.6.8 and 6.1.1.4'
O O 0.0106 0.0060 'International Tables Vol C Tables 4.2.6.8 and 6.1.1.4'
S S 0.1246 0.1234 'International Tables Vol C Tables 4.2.6.8 and 6.1.1.4'

loop_
_geom_angle_atom_site_label_1
_geom_angle_atom_site_label_2
_geom_angle_atom_site_label_3
_geom_angle
N3' C2' S2' 125.40(15)
N3' C2' S1' 107.11(14)
S2' C2' S1' 127.49(12)
N3 C2 S2 124.86(15)
N3 C2 S1 106.69(13)
S2 C2 S1 128.45(12)
C5' C4' N3' 110.00(17)
C5' C4' C6' 130.67(18)
N3' C4' C6' 119.29(17)
C5 C4 N3 110.02(17)
C5 C4 C6 131.02(19)
N3 C4 C6 118.91(17)
C4' C5' C51' 130.69(18)
C4' C5' S1' 110.67(15)
C51' C5' S1' 118.60(14)
C4 C5 C51 130.23(17)
C4 C5 S1 110.59(14)
C51 C5 S1 119.18(13)
C4' C6' H17'A 109.5
C4' C6' H17'B 109.5
H17'A C6' H17'B 109.5
C4' C6' H17'C 109.5
H17'A C6' H17'C 109.5
H17'B C6' H17'C 109.5
C4 C6 H17A 109.5
C4 C6 H17B 109.5
H17A C6 H17B 109.5
C4 C6 H17C 109.5
H17A C6 H17C 109.5
H17B C6 H17C 109.5
C56 C51 C52 117.90(18)
C56 C51 C5 122.32(17)
C52 C51 C5 119.74(17)
C56' C51' C52' 118.07(19)
C56' C51' C5' 122.44(18)
C52' C51' C5' 119.49(18)
C53 C52 C51 121.38(18)
C53 C52 H18 119.3
C51 C52 H18 119.3
C53' C52' C51' 121.34(19)
C53' C52' H18' 119.3
C51' C52' H18' 119.3
C54' C53' C52' 119.47(19)
C54' C53' H23' 120.3
C52' C53' H23' 120.3
C52 C53 C54 119.51(19)
C52 C53 H23 120.2
C54 C53 H23 120.2
C53' C54' C55' 120.63(19)
C53' C54' Cl1' 119.59(16)
C55' C54' Cl1' 119.78(16)
C55 C54 C53 120.57(19)
C55 C54 Cl1 119.52(15)
C53 C54 Cl1 119.92(16)
C54' C55' C56' 119.92(19)
C54' C55' H10' 120.0
C56' C55' H10' 120.0
C54 C55 C56 119.84(18)
C54 C55 H10 120.1
C56 C55 H10 120.1
C55 C56 C51 120.81(18)
C55 C56 H9 119.6
C51 C56 H9 119.6
C55' C56' C51' 120.57(19)
C55' C56' H9' 119.7
C51' C56' H9' 119.7
C2 N3 O1 121.09(16)
C2 N3 C4 119.58(16)
O1 N3 C4 119.30(15)
C2' N3' O1' 121.12(16)
C2' N3' C4' 119.40(16)
O1' N3' C4' 119.48(15)
N3' O1' H1' 109.5
N3 O1 H1 109.5
C2' S1' C5' 92.81(9)
C2 S1 C5 93.10(9)

loop_
_geom_bond_atom_site_label_1
_geom_bond_atom_site_label_2
_geom_bond_distance
C2' N3' 1.338(2)
C2' S2' 1.671(2)
C2' S1' 1.720(2)
C2 N3 1.340(2)
C2 S2 1.668(2)
C2 S1 1.724(2)
C4' C5' 1.355(3)
C4' N3' 1.391(2)
C4' C6' 1.489(3)
C4 C5 1.357(3)
C4 N3 1.390(2)
C4 C6 1.488(3)
C5' C51' 1.470(3)
C5' S1' 1.7505(19)
C5 C51 1.467(3)
C5 S1 1.7453(19)
C6' H17'A 0.9600
C6' H17'B 0.9600
C6' H17'C 0.9600
C6 H17A 0.9600
C6 H17B 0.9600
C6 H17C 0.9600
C51 C56 1.396(3)
C51 C52 1.396(3)
C51' C56' 1.397(3)
C51' C52' 1.398(3)
C52 C53 1.375(3)
C52 H18 0.9300
C52' C53' 1.380(3)
C52' H18' 0.9300
C53' C54' 1.376(3)
C53' H23' 0.9300
C53 C54 1.383(3)
C53 H23 0.9300
C54' C55' 1.382(3)
C54' Cl1' 1.736(2)
C54 C55 1.373(3)
C54 Cl1 1.739(2)
C55' C56' 1.384(3)
C55' H10' 0.9300
C55 C56 1.385(3)
C55 H10 0.9300
C56 H9 0.9300
C56' H9' 0.9300
N3 O1 1.380(2)
N3' O1' 1.384(2)
O1' H1' 0.7841
O1 H1 0.8476

loop_
_geom_hbond_atom_site_label_D
_geom_hbond_atom_site_label_H
_geom_hbond_atom_site_label_A
_geom_hbond_site_symmetry_A
_geom_hbond_distance_DH
_geom_hbond_distance_HA
_geom_hbond_distance_DA
_geom_hbond_angle_DHA
O1' H1' S2 1_655 0.78 2.63 3.2266(18) 134.8
O1 H1 S2' 1_455 0.85 2.55 3.1452(18) 128.3
C52 H18 S2' . 0.93 2.87 3.688(2) 146.8
C52' H18' S2 . 0.93 2.88 3.763(2) 158.1

loop_
_geom_torsion_atom_site_label_1
_geom_torsion_atom_site_label_2
_geom_torsion_atom_site_label_3
_geom_torsion_atom_site_label_4
_geom_torsion
N3' C4' C5' C51' -178.31(19)
C6' C4' C5' C51' -0.7(4)
N3' C4' C5' S1' -0.6(2)
C6' C4' C5' S1' 176.96(19)
N3 C4 C5 C51 -179.38(18)
C6 C4 C5 C51 3.3(4)
N3 C4 C5 S1 0.7(2)
C6 C4 C5 S1 -176.7(2)
C4 C5 C51 C56 37.7(3)
S1 C5 C51 C56 -142.38(17)
C4 C5 C51 C52 -144.7(2)
S1 C5 C51 C52 35.2(2)
C4' C5' C51' C56' -36.8(3)
S1' C5' C51' C56' 145.69(17)
C4' C5' C51' C52' 144.1(2)
S1' C5' C51' C52' -33.4(2)
C56 C51 C52 C53 -0.1(3)
C5 C51 C52 C53 -177.8(2)
C56' C51' C52' C53' 0.1(3)
C5' C51' C52' C53' 179.27(19)
C51' C52' C53' C54' -0.3(3)
C51 C52 C53 C54 0.0(3)
C52' C53' C54' C55' 0.4(3)
C52' C53' C54' Cl1' -178.50(16)
C52 C53 C54 C55 -0.1(3)
C52 C53 C54 Cl1 -179.91(18)
C53' C54' C55' C56' -0.3(3)
Cl1' C54' C55' C56' 178.60(16)
C53 C54 C55 C56 0.3(3)
Cl1 C54 C55 C56 -179.89(17)
C54 C55 C56 C51 -0.4(3)
C52 C51 C56 C55 0.3(3)
C5 C51 C56 C55 177.91(19)
C54' C55' C56' C51' 0.1(3)
C52' C51' C56' C55' 0.0(3)
C5' C51' C56' C55' -179.14(19)
S2 C2 N3 O1 -0.2(3)
S1 C2 N3 O1 179.32(15)
S2 C2 N3 C4 -178.18(15)
S1 C2 N3 C4 1.3(2)
C5 C4 N3 C2 -1.4(3)
C6 C4 N3 C2 176.36(19)
C5 C4 N3 O1 -179.40(17)
C6 C4 N3 O1 -1.7(3)
S2' C2' N3' O1' -0.7(3)
S1' C2' N3' O1' 179.45(14)
S2' C2' N3' C4' 178.25(16)
S1' C2' N3' C4' -1.6(2)
C5' C4' N3' C2' 1.5(3)
C6' C4' N3' C2' -176.40(19)
C5' C4' N3' O1' -179.53(17)
C6' C4' N3' O1' 2.6(3)
N3' C2' S1' C5' 0.94(16)
S2' C2' S1' C5' -178.88(16)
C4' C5' S1' C2' -0.20(17)
C51' C5' S1' C2' 177.83(16)
N3 C2 S1 C5 -0.70(15)
S2 C2 S1 C5 178.77(15)
C4 C5 S1 C2 0.01(16)
C51 C5 S1 C2 -179.95(16)
H1 O1 N3 C2 1.5

loop_
_cod_related_entry_id
_cod_related_entry_database
_cod_related_entry_code
1 ChemSpider 24737570
